data_7116839
loop_
_publ_author_name
'Stephane A. Baudron'
'Herve Ruffin'
'Mir Wais Hosseini'

_publ_section_title
;
 On Zn(II) 2,2'-bisdipyrrin circular helicates
;
_journal_name_full Chem.Commun.
_journal_page_first 5906
_journal_paper_doi 10.1039/C5cc00724K
_journal_volume 51
_journal_year 2015
_chemical_formula_sum 'C32 H26 N4 Ni S2'
_chemical_formula_weight 589.40
_chemical_name_systematic
;
 ?
;
_space_group_IT_number 61
_symmetry_cell_setting orthorhombic
_symmetry_space_group_name_Hall '-P 2ac 2ab'
_symmetry_space_group_name_H-M 'P b c a'
_atom_sites_solution_hydrogens geom
_atom_sites_solution_primary direct
_atom_sites_solution_secondary difmap
_audit_creation_method SHELXL-97
_audit_update_record
;
2014-12-17 deposited with the CCDC.
2015-02-19 downloaded from the CCDC.
;
_cell_angle_alpha 90.00
_cell_angle_beta 90.00
_cell_angle_gamma 90.00
_cell_formula_units_Z 8
_cell_length_a 18.0049(9)
_cell_length_b 9.0457(4)
_cell_length_c 32.7494(15)
_cell_measurement_reflns_used 4482
_cell_measurement_temperature 173(2)
_cell_measurement_theta_max 28.13
_cell_measurement_theta_min 2.58
_cell_volume 5333.8(4)
_computing_cell_refinement 'Bruker SAINT'
_computing_data_collection 'Bruker APEX2'
_computing_data_reduction 'Bruker SAINT'
_computing_molecular_graphics 'Bruker SHELXTL'
_computing_publication_material 'Bruker SHELXTL'
_computing_structure_refinement 'SHELXL-97 (Sheldrick, 2008)'
_computing_structure_solution 'SHELXS-97 (Sheldrick, 2008)'
_diffrn_ambient_temperature 173(2)
_diffrn_measured_fraction_theta_full 0.999
_diffrn_measured_fraction_theta_max 0.999
_diffrn_measurement_device_type 'Bruker APEX-II CCD'
_diffrn_measurement_method '\f and \w scans'
_diffrn_radiation_monochromator graphite
_diffrn_radiation_source 'fine-focus sealed tube'
_diffrn_radiation_type MoK\a
_diffrn_radiation_wavelength 0.71073
_diffrn_reflns_av_R_equivalents 0.0615
_diffrn_reflns_av_sigmaI/netI 0.0530
_diffrn_reflns_limit_h_max 20
_diffrn_reflns_limit_h_min -25
_diffrn_reflns_limit_k_max 11
_diffrn_reflns_limit_k_min -12
_diffrn_reflns_limit_l_max 42
_diffrn_reflns_limit_l_min -46
_diffrn_reflns_number 32789
_diffrn_reflns_theta_full 30.04
_diffrn_reflns_theta_max 30.04
_diffrn_reflns_theta_min 1.24
_exptl_absorpt_coefficient_mu 0.914
_exptl_absorpt_correction_T_max 0.9819
_exptl_absorpt_correction_T_min 0.8383
_exptl_absorpt_correction_type multi-scan
_exptl_absorpt_process_details sadabs
_exptl_crystal_colour orange
_exptl_crystal_density_diffrn 1.468
_exptl_crystal_density_meas 'not measured'
_exptl_crystal_density_method 'not measured'
_exptl_crystal_description platelet
_exptl_crystal_F_000 2448
_exptl_crystal_size_max 0.20
_exptl_crystal_size_mid 0.20
_exptl_crystal_size_min 0.02
_refine_diff_density_max 0.488
_refine_diff_density_min -0.494
_refine_diff_density_rms 0.104
_refine_ls_extinction_method none
_refine_ls_goodness_of_fit_ref 1.089
_refine_ls_hydrogen_treatment constr
_refine_ls_matrix_type full
_refine_ls_number_parameters 354
_refine_ls_number_reflns 7802
_refine_ls_number_restraints 0
_refine_ls_restrained_S_all 1.089
_refine_ls_R_factor_all 0.0739
_refine_ls_R_factor_gt 0.0417
_refine_ls_shift/su_max 0.001
_refine_ls_shift/su_mean 0.000
_refine_ls_structure_factor_coef Fsqd
_refine_ls_weighting_details 'calc w=1/[\s^2^(Fo^2^)+(0.0625P)^2^+0.0000P] where P=(Fo^2^+2Fc^2^)/3'
_refine_ls_weighting_scheme calc
_refine_ls_wR_factor_gt 0.1042
_refine_ls_wR_factor_ref 0.1267
_reflns_number_gt 5418
_reflns_number_total 7802
_reflns_threshold_expression >2sigma(I)
_cod_data_source_file c5cc00724k2.cif
_cod_data_source_block compounda-1a
_cod_original_sg_symbol_H-M 'Pbca '
_cod_database_code 7116839

loop_
_symmetry_equiv_pos_as_xyz
'x, y, z'
'-x+1/2, -y, z+1/2'
'-x, y+1/2, -z+1/2'
'x+1/2, -y+1/2, -z'
'-x, -y, -z'
'x-1/2, y, -z-1/2'
'x, -y-1/2, z-1/2'
'-x-1/2, y-1/2, z'

loop_
_atom_site_label
_atom_site_type_symbol
_atom_site_fract_x
_atom_site_fract_y
_atom_site_fract_z
_atom_site_U_iso_or_equiv
_atom_site_adp_type
_atom_site_occupancy
_atom_site_symmetry_multiplicity
_atom_site_calc_flag
_atom_site_refinement_flags
C1 C 0.52383(13) 1.0965(3) 0.18525(7) 0.0242(5) Uani 1 1 d .
H1 H 0.5350 1.0948 0.1575 0.029 Uiso 1 1 calc R
C2 C 0.57547(14) 1.1287(3) 0.21593(7) 0.0274(5) Uani 1 1 d .
H2 H 0.6254 1.1517 0.2124 0.033 Uiso 1 1 calc R
C3 C 0.53762(14) 1.1197(3) 0.25233(7) 0.0275(5) Uani 1 1 d .
H3 H 0.5572 1.1358 0.2782 0.033 Uiso 1 1 calc R
C4 C 0.46291(13) 1.0810(3) 0.24303(7) 0.0220(5) Uani 1 1 d .
C5 C 0.40585(14) 1.0471(3) 0.27033(7) 0.0211(5) Uani 1 1 d .
C6 C 0.33877(13) 0.9829(3) 0.25801(7) 0.0204(5) Uani 1 1 d .
C7 C 0.27359(13) 0.9619(3) 0.28173(7) 0.0242(5) Uani 1 1 d .
H7 H 0.2677 0.9858 0.3092 0.029 Uiso 1 1 calc R
C8 C 0.22070(14) 0.8996(3) 0.25668(7) 0.0265(5) Uani 1 1 d .
H8 H 0.1726 0.8724 0.2639 0.032 Uiso 1 1 calc R
C9 C 0.25388(13) 0.8858(3) 0.21830(7) 0.0247(5) Uani 1 1 d .
H9 H 0.2298 0.8482 0.1954 0.030 Uiso 1 1 calc R
C10 C 0.41870(13) 1.0753(3) 0.31438(7) 0.0225(5) Uani 1 1 d .
C11 C 0.40624(15) 0.9634(3) 0.34283(7) 0.0249(5) Uani 1 1 d .
H11 H 0.3892 0.8718 0.3340 0.030 Uiso 1 1 calc R
C12 C 0.41891(15) 0.9862(3) 0.38414(7) 0.0252(5) Uani 1 1 d .
H12 H 0.4111 0.9094 0.4025 0.030 Uiso 1 1 calc R
C13 C 0.44300(14) 1.1223(3) 0.39814(7) 0.0246(5) Uani 1 1 d .
C14 C 0.45701(15) 1.2350(3) 0.36985(7) 0.0281(5) Uani 1 1 d .
H14 H 0.4745 1.3261 0.3788 0.034 Uiso 1 1 calc R
C15 C 0.44492(15) 1.2115(3) 0.32871(7) 0.0279(5) Uani 1 1 d .
H15 H 0.4543 1.2873 0.3102 0.033 Uiso 1 1 calc R
C16 C 0.41596(17) 1.0047(3) 0.47519(7) 0.0345(6) Uani 1 1 d .
H16A H 0.3656 0.9913 0.4663 0.052 Uiso 1 1 calc R
H16B H 0.4168 1.0195 0.5042 0.052 Uiso 1 1 calc R
H16C H 0.4445 0.9185 0.4684 0.052 Uiso 1 1 calc R
C17 C 0.32379(14) 0.6820(3) 0.15481(7) 0.0238(5) Uani 1 1 d .
H17 H 0.3225 0.6603 0.1826 0.029 Uiso 1 1 calc R
C18 C 0.30948(15) 0.5790(3) 0.12403(7) 0.0281(5) Uani 1 1 d .
H18 H 0.2967 0.4802 0.1275 0.034 Uiso 1 1 calc R
C19 C 0.31801(14) 0.6526(3) 0.08780(7) 0.0260(5) Uani 1 1 d .
H19 H 0.3122 0.6128 0.0618 0.031 Uiso 1 1 calc R
C20 C 0.33723(13) 0.8008(3) 0.09718(7) 0.0202(5) Uani 1 1 d .
C21 C 0.35686(13) 0.9131(3) 0.06992(7) 0.0206(5) Uani 1 1 d .
C22 C 0.38530(13) 1.0498(3) 0.08213(7) 0.0202(5) Uani 1 1 d .
C23 C 0.39510(13) 1.1791(3) 0.05798(7) 0.0227(5) Uani 1 1 d .
H23 H 0.3888 1.1862 0.0299 0.027 Uiso 1 1 calc R
C24 C 0.41544(15) 1.2908(3) 0.08378(7) 0.0265(5) Uani 1 1 d .
H24 H 0.4254 1.3883 0.0766 0.032 Uiso 1 1 calc R
C25 C 0.41837(14) 1.2298(3) 0.12307(7) 0.0244(5) Uani 1 1 d .
H25 H 0.4305 1.2828 0.1465 0.029 Uiso 1 1 calc R
C26 C 0.34731(13) 0.8879(3) 0.02543(7) 0.0221(5) Uani 1 1 d .
C27 C 0.27962(14) 0.8446(3) 0.00853(7) 0.0283(6) Uani 1 1 d .
H27 H 0.2399 0.8235 0.0257 0.034 Uiso 1 1 calc R
C28 C 0.27037(14) 0.8324(3) -0.03337(7) 0.0278(6) Uani 1 1 d .
H28 H 0.2248 0.8028 -0.0440 0.033 Uiso 1 1 calc R
C29 C 0.32920(14) 0.8643(3) -0.05953(7) 0.0230(5) Uani 1 1 d .
C30 C 0.39820(14) 0.9016(3) -0.04310(7) 0.0254(5) Uani 1 1 d .
H30 H 0.4385 0.9187 -0.0602 0.030 Uiso 1 1 calc R
C31 C 0.40648(13) 0.9130(3) -0.00125(7) 0.0238(5) Uani 1 1 d .
H31 H 0.4527 0.9381 0.0094 0.029 Uiso 1 1 calc R
C32 C 0.24258(16) 0.7585(4) -0.12342(8) 0.0414(7) Uani 1 1 d .
H32A H 0.2481 0.6626 -0.1112 0.062 Uiso 1 1 calc R
H32B H 0.2365 0.7481 -0.1524 0.062 Uiso 1 1 calc R
H32C H 0.1997 0.8068 -0.1122 0.062 Uiso 1 1 calc R
N1 N 0.45602(11) 1.0681(2) 0.20079(5) 0.0201(4) Uani 1 1 d .
N2 N 0.32474(11) 0.9332(2) 0.21837(5) 0.0199(4) Uani 1 1 d .
N3 N 0.33973(11) 0.8167(2) 0.13955(5) 0.0202(4) Uani 1 1 d .
N4 N 0.40133(11) 1.0845(2) 0.12262(5) 0.0219(4) Uani 1 1 d .
S1 S 0.45517(4) 1.16350(8) 0.450207(19) 0.03509(17) Uani 1 1 d .
S2 S 0.32305(4) 0.86629(8) -0.113169(18) 0.03136(16) Uani 1 1 d .
Ni1 Ni 0.379739(17) 0.97554(3) 0.170428(8) 0.01875(9) Uani 1 1 d .

loop_
_atom_site_aniso_label
_atom_site_aniso_U_11
_atom_site_aniso_U_22
_atom_site_aniso_U_33
_atom_site_aniso_U_23
_atom_site_aniso_U_13
_atom_site_aniso_U_12
C1 0.0227(12) 0.0246(12) 0.0253(11) 0.0033(10) 0.0028(9) -0.0003(10)
C2 0.0196(12) 0.0299(13) 0.0328(13) 0.0073(11) -0.0022(10) -0.0034(10)
C3 0.0248(13) 0.0326(14) 0.0252(12) 0.0029(10) -0.0069(10) -0.0031(11)
C4 0.0228(12) 0.0228(11) 0.0205(10) 0.0025(9) -0.0051(9) -0.0006(10)
C5 0.0242(12) 0.0205(12) 0.0187(10) 0.0000(9) -0.0028(9) 0.0019(9)
C6 0.0239(12) 0.0197(11) 0.0177(10) 0.0010(9) 0.0009(9) 0.0005(9)
C7 0.0253(12) 0.0263(13) 0.0211(11) 0.0006(10) 0.0049(9) 0.0008(10)
C8 0.0228(12) 0.0284(13) 0.0283(12) 0.0021(10) 0.0056(10) -0.0011(10)
C9 0.0206(12) 0.0284(13) 0.0250(11) -0.0005(10) -0.0025(9) -0.0031(10)
C10 0.0245(12) 0.0240(12) 0.0189(10) -0.0007(9) -0.0011(9) -0.0018(10)
C11 0.0341(14) 0.0204(12) 0.0203(11) -0.0019(9) -0.0020(10) -0.0011(10)
C12 0.0347(14) 0.0201(12) 0.0207(11) 0.0009(9) -0.0028(10) -0.0006(10)
C13 0.0292(13) 0.0241(12) 0.0204(11) -0.0028(9) -0.0055(9) -0.0001(10)
C14 0.0339(14) 0.0233(12) 0.0271(12) -0.0025(10) -0.0056(10) -0.0076(11)
C15 0.0345(14) 0.0246(13) 0.0246(12) 0.0026(10) -0.0004(10) -0.0043(11)
C16 0.0447(17) 0.0388(16) 0.0202(12) 0.0007(11) -0.0022(11) -0.0011(13)
C17 0.0260(13) 0.0237(12) 0.0217(11) 0.0039(9) -0.0005(9) -0.0012(10)
C18 0.0370(15) 0.0200(12) 0.0275(12) 0.0014(10) 0.0038(10) -0.0058(11)
C19 0.0301(14) 0.0235(12) 0.0244(12) -0.0026(10) 0.0008(10) -0.0054(10)
C20 0.0203(11) 0.0211(11) 0.0191(10) 0.0001(9) 0.0013(8) -0.0015(9)
C21 0.0181(11) 0.0249(12) 0.0187(10) 0.0012(9) 0.0020(8) 0.0003(10)
C22 0.0198(11) 0.0234(12) 0.0176(10) 0.0024(9) 0.0011(8) 0.0013(9)
C23 0.0233(12) 0.0254(12) 0.0193(10) 0.0057(9) -0.0006(9) 0.0003(9)
C24 0.0320(14) 0.0219(12) 0.0256(12) 0.0061(10) 0.0007(10) -0.0004(10)
C25 0.0319(14) 0.0203(12) 0.0211(11) 0.0002(9) -0.0017(9) -0.0010(10)
C26 0.0198(11) 0.0253(12) 0.0211(11) 0.0021(9) 0.0011(9) -0.0017(9)
C27 0.0197(12) 0.0402(15) 0.0249(12) -0.0017(11) 0.0028(9) -0.0036(11)
C28 0.0213(12) 0.0372(15) 0.0250(12) -0.0032(11) -0.0027(9) -0.0027(11)
C29 0.0274(13) 0.0219(11) 0.0196(10) -0.0019(9) -0.0004(9) 0.0043(10)
C30 0.0259(13) 0.0292(13) 0.0210(11) 0.0005(10) 0.0041(9) -0.0017(10)
C31 0.0182(11) 0.0307(13) 0.0226(11) 0.0002(10) 0.0006(9) -0.0058(10)
C32 0.0408(17) 0.053(2) 0.0302(14) -0.0114(13) -0.0076(12) 0.0017(15)
N1 0.0224(10) 0.0202(10) 0.0177(9) 0.0017(7) 0.0003(7) -0.0010(8)
N2 0.0186(9) 0.0242(10) 0.0167(9) 0.0014(8) -0.0003(7) -0.0010(8)
N3 0.0216(10) 0.0211(10) 0.0178(9) 0.0005(8) 0.0001(7) -0.0011(8)
N4 0.0254(10) 0.0213(10) 0.0189(9) 0.0016(8) -0.0018(7) -0.0014(8)
S1 0.0519(5) 0.0328(4) 0.0207(3) -0.0045(3) -0.0082(3) -0.0072(3)
S2 0.0423(4) 0.0330(4) 0.0188(3) -0.0011(3) -0.0010(3) 0.0014(3)
Ni1 0.02058(15) 0.01998(15) 0.01569(14) 0.00132(11) 0.00010(11) -0.00242(12)

loop_
_atom_type_symbol
_atom_type_description
_atom_type_scat_dispersion_real
_atom_type_scat_dispersion_imag
_atom_type_scat_source
C C 0.0033 0.0016 'International Tables Vol C Tables 4.2.6.8 and 6.1.1.4'
H H 0.0000 0.0000 'International Tables Vol C Tables 4.2.6.8 and 6.1.1.4'
N N 0.0061 0.0033 'International Tables Vol C Tables 4.2.6.8 and 6.1.1.4'
S S 0.1246 0.1234 'International Tables Vol C Tables 4.2.6.8 and 6.1.1.4'
Ni Ni 0.3393 1.1124 'International Tables Vol C Tables 4.2.6.8 and 6.1.1.4'

loop_
_geom_angle_atom_site_label_1
_geom_angle_atom_site_label_2
_geom_angle_atom_site_label_3
_geom_angle
N1 C1 C2 111.7(2)
N1 C1 H1 124.1
C2 C1 H1 124.1
C3 C2 C1 106.3(2)
C3 C2 H2 126.8
C1 C2 H2 126.8
C2 C3 C4 107.3(2)
C2 C3 H3 126.3
C4 C3 H3 126.3
N1 C4 C5 123.5(2)
N1 C4 C3 108.5(2)
C5 C4 C3 127.8(2)
C4 C5 C6 122.8(2)
C4 C5 C10 118.0(2)
C6 C5 C10 119.1(2)
N2 C6 C5 123.9(2)
N2 C6 C7 108.4(2)
C5 C6 C7 127.7(2)
C8 C7 C6 107.5(2)
C8 C7 H7 126.3
C6 C7 H7 126.3
C7 C8 C9 106.1(2)
C7 C8 H8 127.0
C9 C8 H8 127.0
N2 C9 C8 112.0(2)
N2 C9 H9 124.0
C8 C9 H9 124.0
C11 C10 C15 118.0(2)
C11 C10 C5 120.0(2)
C15 C10 C5 122.0(2)
C12 C11 C10 121.1(2)
C12 C11 H11 119.4
C10 C11 H11 119.4
C13 C12 C11 120.5(2)
C13 C12 H12 119.8
C11 C12 H12 119.8
C12 C13 C14 119.0(2)
C12 C13 S1 123.28(19)
C14 C13 S1 117.71(18)
C15 C14 C13 120.3(2)
C15 C14 H14 119.8
C13 C14 H14 119.8
C14 C15 C10 121.0(2)
C14 C15 H15 119.5
C10 C15 H15 119.5
S1 C16 H16A 109.5
S1 C16 H16B 109.5
H16A C16 H16B 109.5
S1 C16 H16C 109.5
H16A C16 H16C 109.5
H16B C16 H16C 109.5
N3 C17 C18 112.0(2)
N3 C17 H17 124.0
C18 C17 H17 124.0
C19 C18 C17 106.3(2)
C19 C18 H18 126.9
C17 C18 H18 126.9
C18 C19 C20 107.4(2)
C18 C19 H19 126.3
C20 C19 H19 126.3
N3 C20 C21 123.5(2)
N3 C20 C19 108.72(19)
C21 C20 C19 127.6(2)
C22 C21 C20 123.6(2)
C22 C21 C26 117.3(2)
C20 C21 C26 119.1(2)
N4 C22 C21 123.2(2)
N4 C22 C23 108.6(2)
C21 C22 C23 127.9(2)
C24 C23 C22 107.3(2)
C24 C23 H23 126.4
C22 C23 H23 126.4
C23 C24 C25 106.7(2)
C23 C24 H24 126.7
C25 C24 H24 126.7
N4 C25 C24 111.4(2)
N4 C25 H25 124.3
C24 C25 H25 124.3
C27 C26 C31 117.6(2)
C27 C26 C21 122.3(2)
C31 C26 C21 120.0(2)
C28 C27 C26 121.3(2)
C28 C27 H27 119.3
C26 C27 H27 119.3
C27 C28 C29 120.1(2)
C27 C28 H28 120.0
C29 C28 H28 120.0
C28 C29 C30 119.4(2)
C28 C29 S2 124.63(19)
C30 C29 S2 115.99(18)
C31 C30 C29 119.7(2)
C31 C30 H30 120.1
C29 C30 H30 120.1
C30 C31 C26 121.7(2)
C30 C31 H31 119.1
C26 C31 H31 119.1
S2 C32 H32A 109.5
S2 C32 H32B 109.5
H32A C32 H32B 109.5
S2 C32 H32C 109.5
H32A C32 H32C 109.5
H32B C32 H32C 109.5
C1 N1 C4 106.15(19)
C1 N1 Ni1 122.95(16)
C4 N1 Ni1 128.58(16)
C9 N2 C6 105.99(19)
C9 N2 Ni1 123.93(15)
C6 N2 Ni1 127.64(16)
C17 N3 C20 105.59(19)
C17 N3 Ni1 124.56(16)
C20 N3 Ni1 128.28(15)
C25 N4 C22 106.05(19)
C25 N4 Ni1 123.04(16)
C22 N4 Ni1 128.95(16)
C13 S1 C16 102.89(12)
C29 S2 C32 103.53(13)
N4 Ni1 N1 93.17(8)
N4 Ni1 N2 154.01(9)
N1 Ni1 N2 91.91(8)
N4 Ni1 N3 91.80(8)
N1 Ni1 N3 152.93(9)
N2 Ni1 N3 95.17(8)

loop_
_geom_bond_atom_site_label_1
_geom_bond_atom_site_label_2
_geom_bond_distance
C1 N1 1.347(3)
C1 C2 1.400(3)
C1 H1 0.9300
C2 C3 1.375(3)
C2 H2 0.9300
C3 C4 1.423(3)
C3 H3 0.9300
C4 N1 1.394(3)
C4 C5 1.396(3)
C5 C6 1.400(3)
C5 C10 1.483(3)
C6 N2 1.397(3)
C6 C7 1.420(3)
C7 C8 1.377(3)
C7 H7 0.9300
C8 C9 1.398(3)
C8 H8 0.9300
C9 N2 1.346(3)
C9 H9 0.9300
C10 C11 1.394(3)
C10 C15 1.400(3)
C11 C12 1.387(3)
C11 H11 0.9300
C12 C13 1.384(3)
C12 H12 0.9300
C13 C14 1.400(3)
C13 S1 1.759(2)
C14 C15 1.381(3)
C14 H14 0.9300
C15 H15 0.9300
C16 S1 1.797(3)
C16 H16A 0.9600
C16 H16B 0.9600
C16 H16C 0.9600
C17 N3 1.347(3)
C17 C18 1.397(3)
C17 H17 0.9300
C18 C19 1.369(3)
C18 H18 0.9300
C19 C20 1.418(3)
C19 H19 0.9300
C20 N3 1.396(3)
C20 C21 1.398(3)
C21 C22 1.397(3)
C21 C26 1.485(3)
C22 N4 1.393(3)
C22 C23 1.422(3)
C23 C24 1.367(3)
C23 H23 0.9300
C24 C25 1.401(3)
C24 H24 0.9300
C25 N4 1.350(3)
C25 H25 0.9300
C26 C27 1.395(3)
C26 C31 1.397(3)
C27 C28 1.387(3)
C27 H27 0.9300
C28 C29 1.392(3)
C28 H28 0.9300
C29 C30 1.395(3)
C29 S2 1.760(2)
C30 C31 1.383(3)
C30 H30 0.9300
C31 H31 0.9300
C32 S2 1.778(3)
C32 H32A 0.9600
C32 H32B 0.9600
C32 H32C 0.9600
N1 Ni1 1.8909(19)
N2 Ni1 1.8953(18)
N3 Ni1 1.8992(19)
N4 Ni1 1.8902(19)
